data_1554442
loop_
_publ_author_name
'Liu, Xiangyu'
'Wu, Chengjuan'
'Zhang, Jing'
'Shi, Yihan'
'Zhang, Shengnan'
'Geng, Yan'
'Tung, Chen-Ho'
'Wang, Wenguang'

_publ_section_title
;
 Cobalt-catalyzed radical cyclization of isocyanides forming
 phenanthridine derivatives
;
_journal_issue 20
_journal_name_full 'Organic Chemistry Frontiers'
_journal_page_first 2997
_journal_paper_doi 10.1039/C8QO00887F
_journal_volume 5
_journal_year 2018
_chemical_formula_moiety 'C22 H18 N O2'
_chemical_formula_sum 'C22 H18 N O2'
_chemical_formula_weight 328.37
_space_group_crystal_system monoclinic
_space_group_IT_number 14
_space_group_name_Hall '-P 2yn'
_space_group_name_H-M_alt 'P 1 21/n 1'
_atom_sites_solution_hydrogens geom
_atom_sites_solution_primary dual
_audit_creation_date 2018-07-10
_audit_creation_method
;
Olex2 1.2-beta
(compiled 2018.05.29 svn.r3508 for OlexSys, GUI svn.r5506)
;
_audit_update_record
;
2018-07-10 deposited with the CCDC.
2018-09-17 downloaded from the CCDC.
;
_cell_angle_alpha 90
_cell_angle_beta 103.067(2)
_cell_angle_gamma 90
_cell_formula_units_Z 4
_cell_length_a 12.7660(3)
_cell_length_b 7.3952(2)
_cell_length_c 18.2702(4)
_cell_measurement_reflns_used 5794
_cell_measurement_temperature 293(2)
_cell_measurement_theta_max 76.7990
_cell_measurement_theta_min 3.8010
_cell_volume 1680.17(7)
_computing_cell_refinement 'CrysAlisPro 1.171.39.46 (Rigaku OD, 2018)'
_computing_data_collection 'CrysAlisPro 1.171.39.46 (Rigaku OD, 2018)'
_computing_data_reduction 'CrysAlisPro 1.171.39.46 (Rigaku OD, 2018)'
_computing_molecular_graphics 'Olex2 (Dolomanov et al., 2009)'
_computing_publication_material 'Olex2 (Dolomanov et al., 2009)'
_computing_structure_refinement 'ShelXL (Sheldrick, 2015)'
_computing_structure_solution 'ShelXT (Sheldrick, 2015)'
_diffrn_ambient_temperature 293(2)
_diffrn_detector 'CCD plate'
_diffrn_detector_type HyPix
_diffrn_measured_fraction_theta_full 0.989
_diffrn_measured_fraction_theta_max 0.989
_diffrn_measurement_details
;
List of Runs (angles in degrees, time in seconds):

  # Type    Start    End  Width  t~exp~   \w     \q     \k     \f   Frames
#--------------------------------------------------------------------------
  1  \w    -76.00 -46.00   1.00    0.10    --  -48.45  95.00 155.00   30
  2  \w      5.00  78.00   1.00    0.10    --   48.45 -95.00  46.00   73
  3  \w    -72.00 -46.00   1.00    0.40    --  -86.25  95.00 155.00   26
  4  \w   -157.00-131.00   1.00    0.40    --  -86.25 -95.00  46.00   26
  5  \w    102.00 152.00   1.00    0.40    --  107.75  95.00 155.00   50
  6  \w     58.00 108.00   1.00    0.40    --  107.75 -95.00  46.00   50
  7  \w   -120.00 -72.00   1.00    0.10    --  -48.45-125.00-150.00   48
  8  \w   -115.00 -75.00   1.00    0.10    --  -48.45-125.00  60.00   40
  9  \w    -61.00  15.00   1.00    0.10    --  -48.45  37.00 -90.00   76
 10  \w   -158.00 -83.00   1.00    0.40    --  -86.25 -99.00 120.00   75
 11  \w     94.00 175.00   1.00    0.40    --  107.75 125.00  90.00   81
 12  \w     37.00 120.00   1.00    0.40    --  107.75 -37.00  60.00   83
 13  \w     94.00 164.00   1.00    0.40    --  107.75 125.00-180.00   70
 14  \w     35.00 117.00   1.00    0.40    --  107.75-125.00-120.00   82
;
_diffrn_measurement_device 'four-circle diffractometer'
_diffrn_measurement_device_type 'XtaLAB Synergy, Dualflex, HyPix'
_diffrn_measurement_method '\w scans'
_diffrn_orient_matrix_type 'CrysAlisPro convention (1999,Acta A55,543-557)'
_diffrn_orient_matrix_UB_11 0.0979227000
_diffrn_orient_matrix_UB_12 0.0374305000
_diffrn_orient_matrix_UB_13 -0.0339010000
_diffrn_orient_matrix_UB_21 -0.0102213000
_diffrn_orient_matrix_UB_22 -0.1906807000
_diffrn_orient_matrix_UB_23 -0.0348009000
_diffrn_orient_matrix_UB_31 -0.0752092000
_diffrn_orient_matrix_UB_32 0.0753015000
_diffrn_orient_matrix_UB_33 -0.0715875000
_diffrn_radiation_monochromator mirror
_diffrn_radiation_probe x-ray
_diffrn_radiation_type CuK\a
_diffrn_radiation_wavelength 1.54184
_diffrn_reflns_av_R_equivalents 0.0396
_diffrn_reflns_av_unetI/netI 0.0325
_diffrn_reflns_Laue_measured_fraction_full 0.989
_diffrn_reflns_Laue_measured_fraction_max 0.989
_diffrn_reflns_limit_h_max 15
_diffrn_reflns_limit_h_min -15
_diffrn_reflns_limit_k_max 8
_diffrn_reflns_limit_k_min -8
_diffrn_reflns_limit_l_max 17
_diffrn_reflns_limit_l_min -21
_diffrn_reflns_number 8706
_diffrn_reflns_point_group_measured_fraction_full 0.989
_diffrn_reflns_point_group_measured_fraction_max 0.989
_diffrn_reflns_theta_full 67.067
_diffrn_reflns_theta_max 67.067
_diffrn_reflns_theta_min 3.849
_diffrn_source 'micro-focus sealed X-ray tube'
_diffrn_source_type 'PhotonJet (Cu) X-ray Source'
_exptl_absorpt_coefficient_mu 0.660
_exptl_absorpt_correction_T_max 1.00000
_exptl_absorpt_correction_T_min 0.59946
_exptl_absorpt_correction_type multi-scan
_exptl_absorpt_process_details
;
CrysAlisPro 1.171.39.46 (Rigaku Oxford Diffraction, 2018)
Empirical absorption correction using spherical harmonics,
 implemented in SCALE3 ABSPACK scaling algorithm.
;
_exptl_crystal_colour 'fluorescent light colourless'
_exptl_crystal_density_diffrn 1.298
_exptl_crystal_description block
_exptl_crystal_F_000 692
_refine_diff_density_max 0.359
_refine_diff_density_min -0.715
_refine_diff_density_rms 0.121
_refine_ls_extinction_method none
_refine_ls_goodness_of_fit_ref 1.187
_refine_ls_hydrogen_treatment constr
_refine_ls_matrix_type full
_refine_ls_number_parameters 238
_refine_ls_number_reflns 2978
_refine_ls_number_restraints 20
_refine_ls_restrained_S_all 1.739
_refine_ls_R_factor_all 0.0807
_refine_ls_R_factor_gt 0.0707
_refine_ls_shift/su_max 0.001
_refine_ls_shift/su_mean 0.000
_refine_ls_structure_factor_coef Fsqd
_refine_ls_weighting_details 'w=1/[\s^2^(Fo^2^)+(0.0983P)^2^+1.0810P] where P=(Fo^2^+2Fc^2^)/3'
_refine_ls_weighting_scheme calc
_refine_ls_wR_factor_gt 0.1844
_refine_ls_wR_factor_ref 0.1974
_reflns_Friedel_coverage 0.000
_reflns_number_gt 2596
_reflns_number_total 2978
_reflns_threshold_expression 'I > 2\s(I)'
_cod_data_source_file c8qo00887f2.cif
_cod_data_source_block 180629lxy-1
_cod_original_cell_volume 1680.16(7)
_cod_database_code 1554442
_shelx_shelxl_version_number 2014/7
_chemical_oxdiff_formula CNO
_shelx_space_group_comment
;
The symmetry employed for this shelxl refinement is uniquely defined
by the following loop, which should always be used as a source of
symmetry information in preference to the above space-group names.
They are only intended as comments.
;
_reflns_odcompleteness_completeness 98.84
_reflns_odcompleteness_iscentric 1
_reflns_odcompleteness_theta 66.97
_olex2_refinement_description
;
1. Fixed Uiso
 At 1.2 times of:
  All C(H) groups, All C(H,H) groups
 At 1.5 times of:
  All C(H,H,H) groups
2. Restrained distances
 H19-H17
 2.45 with sigma of 0.02
 H17-H19
 2.45 with sigma of 0.01
3. Uiso/Uaniso restraints and constraints
C22: within 1.7A with sigma of 0.004 and sigma for terminal atoms of 0.08
C22 \\sim O21 \\sim C20 \\sim O23: within 1.7A with sigma of 0.004 and sigma
for terminal atoms of 0.008
4. Others
 Fixed Sof: H22(0.5) H22A(0.5) C2AA(0.5) H2AA(0.5) H2AB(0.5) H2AC(0.5)
 C1AA(0.5) H1AA(0.5) H1AB(0.5) H1AC(0.5)
5.a Ternary CH refined with riding coordinates:
 C19(H19)
5.b Aromatic/amide H refined with riding coordinates:
 C11(H11), C14(H14), C17(H17), C12(H12), C16(H16), C15(H15), C2(H2), C5(H5),
 C3(H3), C4(H4), C22(H22), C22(H22A)
5.c Idealised Me refined as rotating group:
 C24(H24A,H24B,H24C), C2AA(H2AA,H2AB,H2AC), C1AA(H1AA,H1AB,H1AC)
;
_olex2_submission_special_instructions 'No special instructions were received'
_oxdiff_exptl_absorpt_empirical_details
;
Empirical correction (ABSPACK) includes:
- Absorption correction using spherical harmonics
- Frame scaling
;
_oxdiff_exptl_absorpt_empirical_full_max 2.114
_oxdiff_exptl_absorpt_empirical_full_min 0.462

loop_
_space_group_symop_operation_xyz
'x, y, z'
'-x+1/2, y+1/2, -z+1/2'
'-x, -y, -z'
'x-1/2, -y-1/2, z-1/2'

loop_
_atom_site_label
_atom_site_type_symbol
_atom_site_fract_x
_atom_site_fract_y
_atom_site_fract_z
_atom_site_U_iso_or_equiv
_atom_site_adp_type
_atom_site_occupancy
_atom_site_site_symmetry_order
_atom_site_calc_flag
_atom_site_refinement_flags_posn
_atom_site_refinement_flags_adp
_atom_site_refinement_flags_occupancy
_atom_site_disorder_assembly
_atom_site_disorder_group
N10 N 0.78968(14) 0.0849(3) 0.54056(10) 0.0305(5) Uani 1 1 d . . . . .
O21 O 0.85487(15) 0.4419(3) 0.62886(11) 0.0565(6) Uani 1 1 d . U . . .
O23 O 0.94402(14) 0.2276(4) 0.70512(10) 0.0677(7) Uani 1 1 d . U . . .
C18 C 0.51560(16) 0.2462(3) 0.55852(11) 0.0242(5) Uani 1 1 d . . . . .
C8 C 0.60637(17) 0.1939(3) 0.52689(11) 0.0236(5) Uani 1 1 d . . . . .
C13 C 0.42104(17) 0.3141(3) 0.50949(11) 0.0255(5) Uani 1 1 d . . . . .
C9 C 0.71324(16) 0.1517(3) 0.56974(11) 0.0250(5) Uani 1 1 d . . . . .
C6 C 0.67853(17) 0.1289(3) 0.41523(11) 0.0266(5) Uani 1 1 d . . . . .
C7 C 0.59244(16) 0.1916(3) 0.44760(11) 0.0245(5) Uani 1 1 d . . . . .
C11 C 0.49443(17) 0.2542(3) 0.40077(11) 0.0284(5) Uani 1 1 d . . . . .
H11 H 0.4860 0.2524 0.3489 0.034 Uiso 1 1 calc R . . . .
C14 C 0.33397(18) 0.3767(3) 0.53793(13) 0.0316(5) Uani 1 1 d . . . . .
H14 H 0.2733 0.4220 0.5049 0.038 Uiso 1 1 calc R . . . .
C17 C 0.50965(17) 0.2298(3) 0.63530(12) 0.0301(5) Uani 1 1 d . . . . .
H17 H 0.5654 0.1721 0.6687 0.036 Uiso 1 1 calc DR . . . .
C12 C 0.41366(17) 0.3159(3) 0.43028(12) 0.0294(5) Uani 1 1 d . . . . .
H12 H 0.3517 0.3606 0.3984 0.035 Uiso 1 1 calc R . . . .
C19 C 0.75594(17) 0.1948(3) 0.65325(12) 0.0312(5) Uani 1 1 d . . . . .
H19 H 0.7060 0.2800 0.6684 0.037 Uiso 1 1 calc DR . . . .
C1 C 0.77247(17) 0.0649(3) 0.46373(12) 0.0284(5) Uani 1 1 d . . . . .
C16 C 0.42572(19) 0.2952(3) 0.66143(13) 0.0359(6) Uani 1 1 d . . . . .
H16 H 0.4275 0.2884 0.7125 0.043 Uiso 1 1 calc R . . . .
C15 C 0.33700(19) 0.3722(3) 0.61298(13) 0.0358(6) Uani 1 1 d . . . . .
H15 H 0.2807 0.4199 0.6315 0.043 Uiso 1 1 calc R . . . .
C2 C 0.85527(19) -0.0118(4) 0.43452(14) 0.0381(6) Uani 1 1 d . . . . .
H2 H 0.9160 -0.0585 0.4670 0.046 Uiso 1 1 calc R . . . .
C20 C 0.86248(19) 0.2833(4) 0.66543(13) 0.0427(6) Uani 1 1 d . U . . .
C5 C 0.6739(2) 0.1260(4) 0.33693(13) 0.0368(6) Uani 1 1 d . . . . .
H5 H 0.6142 0.1735 0.3036 0.044 Uiso 1 1 calc R . . . .
C3 C 0.8470(2) -0.0183(4) 0.35840(14) 0.0450(7) Uani 1 1 d . . . . .
H3 H 0.9015 -0.0705 0.3392 0.054 Uiso 1 1 calc R . . . .
C4 C 0.7564(2) 0.0540(4) 0.31003(13) 0.0455(7) Uani 1 1 d . . . . .
H4 H 0.7519 0.0531 0.2585 0.055 Uiso 1 1 calc R . . . .
C24 C 0.7611(2) 0.0238(4) 0.70237(13) 0.0475(7) Uani 1 1 d . . . . .
H24A H 0.6924 -0.0357 0.6911 0.071 Uiso 1 1 calc GR . . . .
H24B H 0.7790 0.0574 0.7545 0.071 Uiso 1 1 calc GR . . . .
H24C H 0.8149 -0.0568 0.6921 0.071 Uiso 1 1 calc GR . . . .
C22 C 0.9542(3) 0.5422(8) 0.6373(2) 0.0934(12) Uani 1 1 d . U . . .
H22 H 0.9815 0.6131 0.6793 0.112 Uiso 0.5 1 calc R . P A -1
H22A H 1.0179 0.5018 0.6685 0.112 Uiso 0.5 1 calc R . P B 2
C2AA C 1.0061(7) 0.5257(12) 0.5787(6) 0.091(3) Uani 0.5 1 d . . P C -1
H2AA H 1.0345 0.4056 0.5784 0.136 Uiso 0.5 1 calc GR . P C -1
H2AB H 1.0637 0.6118 0.5851 0.136 Uiso 0.5 1 calc GR . P C -1
H2AC H 0.9558 0.5482 0.5319 0.136 Uiso 0.5 1 calc GR . P C -1
C1AA C 0.9507(7) 0.6775(12) 0.6026(5) 0.084(2) Uani 0.5 1 d . . P C 2
H1AA H 0.9301 0.6509 0.5499 0.125 Uiso 0.5 1 calc GR . P C 2
H1AB H 1.0203 0.7339 0.6138 0.125 Uiso 0.5 1 calc GR . P C 2
H1AC H 0.8990 0.7578 0.6160 0.125 Uiso 0.5 1 calc GR . P C 2

loop_
_atom_site_aniso_label
_atom_site_aniso_U_11
_atom_site_aniso_U_22
_atom_site_aniso_U_33
_atom_site_aniso_U_23
_atom_site_aniso_U_13
_atom_site_aniso_U_12
N10 0.0285(9) 0.0379(11) 0.0228(9) -0.0023(8) 0.0008(7) -0.0008(8)
O21 0.0451(10) 0.0755(14) 0.0469(10) -0.0130(10) 0.0063(8) -0.0293(10)
O23 0.0316(10) 0.132(2) 0.0311(10) -0.0130(11) -0.0099(8) 0.0090(11)
C18 0.0284(10) 0.0206(10) 0.0227(10) -0.0016(8) 0.0036(8) -0.0044(8)
C8 0.0294(10) 0.0217(10) 0.0181(10) -0.0003(8) 0.0019(8) -0.0042(8)
C13 0.0273(10) 0.0238(10) 0.0237(11) -0.0008(8) 0.0021(8) -0.0049(8)
C9 0.0272(10) 0.0273(11) 0.0182(10) -0.0008(8) 0.0005(8) -0.0015(8)
C6 0.0285(11) 0.0301(11) 0.0204(10) -0.0032(8) 0.0037(8) -0.0068(9)
C7 0.0278(10) 0.0235(10) 0.0209(10) -0.0009(8) 0.0025(8) -0.0053(8)
C11 0.0311(11) 0.0339(12) 0.0174(10) -0.0005(8) -0.0005(8) -0.0039(9)
C14 0.0271(11) 0.0299(12) 0.0367(12) -0.0003(9) 0.0050(9) -0.0012(9)
C17 0.0345(12) 0.0328(12) 0.0218(11) 0.0030(9) 0.0041(9) -0.0024(9)
C12 0.0270(10) 0.0314(12) 0.0262(11) -0.0008(9) -0.0017(9) -0.0009(9)
C19 0.0310(11) 0.0398(13) 0.0197(10) -0.0016(9) -0.0010(8) 0.0032(9)
C1 0.0271(11) 0.0330(12) 0.0244(10) -0.0040(9) 0.0041(8) -0.0063(9)
C16 0.0419(13) 0.0415(14) 0.0272(11) -0.0005(10) 0.0143(10) -0.0032(10)
C15 0.0354(12) 0.0385(13) 0.0367(12) -0.0004(10) 0.0151(10) 0.0010(10)
C2 0.0281(11) 0.0495(15) 0.0361(12) -0.0047(11) 0.0058(9) -0.0011(10)
C20 0.0331(12) 0.0722(17) 0.0204(11) -0.0140(11) 0.0008(9) -0.0029(12)
C5 0.0365(12) 0.0511(15) 0.0229(11) 0.0010(10) 0.0069(9) -0.0021(11)
C3 0.0368(13) 0.0646(18) 0.0383(13) -0.0065(12) 0.0188(11) -0.0003(12)
C4 0.0447(14) 0.0694(19) 0.0247(11) -0.0032(12) 0.0130(11) -0.0051(13)
C24 0.0646(17) 0.0509(16) 0.0226(11) 0.0074(11) 0.0005(11) 0.0100(13)
C22 0.072(2) 0.129(3) 0.077(2) -0.016(2) 0.0113(18) -0.064(2)
C2AA 0.073(5) 0.070(5) 0.148(8) -0.001(5) 0.065(5) -0.017(4)
C1AA 0.077(5) 0.070(5) 0.095(6) 0.006(5) 0.002(4) -0.022(4)

loop_
_atom_type_symbol
_atom_type_description
_atom_type_scat_dispersion_real
_atom_type_scat_dispersion_imag
_atom_type_scat_source
C C 0.0181 0.0091 'International Tables Vol C Tables 4.2.6.8 and 6.1.1.4'
H H 0.0000 0.0000 'International Tables Vol C Tables 4.2.6.8 and 6.1.1.4'
N N 0.0311 0.0180 'International Tables Vol C Tables 4.2.6.8 and 6.1.1.4'
O O 0.0492 0.0322 'International Tables Vol C Tables 4.2.6.8 and 6.1.1.4'

loop_
_geom_angle_atom_site_label_1
_geom_angle_atom_site_label_2
_geom_angle_atom_site_label_3
_geom_angle
C9 N10 C1 119.52(18)
C20 O21 C22 115.6(3)
C13 C18 C8 118.75(18)
C17 C18 C8 126.18(19)
C17 C18 C13 115.02(19)
C9 C8 C18 125.43(18)
C7 C8 C18 118.68(18)
C7 C8 C9 115.81(18)
C18 C13 C12 119.57(19)
C14 C13 C18 120.82(19)
C14 C13 C12 119.60(19)
N10 C9 C8 124.05(18)
N10 C9 C19 110.70(17)
C8 C9 C19 125.02(18)
C1 C6 C7 118.22(18)
C1 C6 C5 117.8(2)
C5 C6 C7 123.9(2)
C8 C7 C6 119.53(19)
C8 C7 C11 119.98(19)
C11 C7 C6 120.48(18)
C7 C11 H11 119.4
C12 C11 C7 121.18(19)
C12 C11 H11 119.4
C13 C14 H14 119.4
C15 C14 C13 121.2(2)
C15 C14 H14 119.4
C18 C17 H17 118.7
C16 C17 C18 122.5(2)
C16 C17 H17 118.7
C13 C12 H12 119.3
C11 C12 C13 121.4(2)
C11 C12 H12 119.3
C9 C19 H19 107.9
C9 C19 C24 111.55(19)
C20 C19 C9 110.44(18)
C20 C19 H19 107.9
C20 C19 C24 111.0(2)
C24 C19 H19 107.9
N10 C1 C6 121.6(2)
N10 C1 C2 117.96(19)
C6 C1 C2 120.3(2)
C17 C16 H16 119.5
C17 C16 C15 121.0(2)
C15 C16 H16 119.5
C14 C15 C16 118.9(2)
C14 C15 H15 120.5
C16 C15 H15 120.5
C1 C2 H2 119.8
C3 C2 C1 120.5(2)
C3 C2 H2 119.8
O21 C20 C19 110.5(2)
O23 C20 O21 123.8(3)
O23 C20 C19 125.5(3)
C6 C5 H5 119.7
C4 C5 C6 120.6(2)
C4 C5 H5 119.7
C2 C3 H3 120.3
C2 C3 C4 119.4(2)
C4 C3 H3 120.3
C5 C4 C3 121.2(2)
C5 C4 H4 119.4
C3 C4 H4 119.4
C19 C24 H24A 109.5
C19 C24 H24B 109.5
C19 C24 H24C 109.5
H24A C24 H24B 109.5
H24A C24 H24C 109.5
H24B C24 H24C 109.5
O21 C22 H22 122.2
O21 C22 H22A 121.6
C2AA C22 O21 115.7(5)
C2AA C22 H22 122.2
C1AA C22 O21 116.9(6)
C1AA C22 H22A 121.6
C22 C2AA H2AA 109.5
C22 C2AA H2AB 109.5
C22 C2AA H2AC 109.5
H2AA C2AA H2AB 109.5
H2AA C2AA H2AC 109.5
H2AB C2AA H2AC 109.5
C22 C1AA H1AA 109.5
C22 C1AA H1AB 109.5
C22 C1AA H1AC 109.5
H1AA C1AA H1AB 109.5
H1AA C1AA H1AC 109.5
H1AB C1AA H1AC 109.5

loop_
_geom_bond_atom_site_label_1
_geom_bond_atom_site_label_2
_geom_bond_distance
N10 C9 1.310(3)
N10 C1 1.379(3)
O21 C20 1.342(4)
O21 C22 1.447(4)
O23 C20 1.199(3)
C18 C8 1.459(3)
C18 C13 1.422(3)
C18 C17 1.427(3)
C8 C9 1.445(3)
C8 C7 1.419(3)
C13 C14 1.408(3)
C13 C12 1.429(3)
C9 C19 1.533(3)
C6 C7 1.437(3)
C6 C1 1.403(3)
C6 C5 1.418(3)
C7 C11 1.424(3)
C11 H11 0.9300
C11 C12 1.347(3)
C14 H14 0.9300
C14 C15 1.363(3)
C17 H17 0.9300
C17 C16 1.357(3)
C12 H12 0.9300
C19 H19 0.9800
C19 C20 1.480(3)
C19 C24 1.543(4)
C1 C2 1.407(3)
C16 H16 0.9300
C16 C15 1.392(3)
C15 H15 0.9300
C2 H2 0.9300
C2 C3 1.372(3)
C5 H5 0.9300
C5 C4 1.367(4)
C3 H3 0.9300
C3 C4 1.395(4)
C4 H4 0.9300
C24 H24A 0.9600
C24 H24B 0.9600
C24 H24C 0.9600
C22 H22 0.9300
C22 H22A 0.9300
C22 C2AA 1.385(9)
C22 C1AA 1.180(9)
C2AA H2AA 0.9600
C2AA H2AB 0.9600
C2AA H2AC 0.9600
C1AA H1AA 0.9600
C1AA H1AB 0.9600
C1AA H1AC 0.9600
